data_7021461
loop_
_publ_author_name
'Jankolovits, Joseph'
'Cutland Van-Noord, Annabel D'
'Kampf, Jeff W.'
'Pecoraro, Vincent L.'

_publ_section_title
;
 Selective anion encapsulation in solid-state
 Ln(iii)[15-metallacrown-5](3+) compartments through secondary sphere
 interactions.
;
_journal_issue 27
_journal_name_full 'Dalton transactions (Cambridge, England : 2003)'
_journal_page_first 9803
_journal_page_last 9808
_journal_paper_doi 10.1039/c3dt50535a
_journal_volume 42
_journal_year 2013
_chemical_absolute_configuration ad
_chemical_formula_sum 'C97 H161.5 Cu10 La2 N20.5 O63'
_chemical_formula_weight 3536.19
_chemical_name_systematic
;
[LaCu5(C8H8N2O2)5(C6H8O4)2]2(NO3)0.5(OH)1.5(H2O)32)
;
_space_group_IT_number 4
_symmetry_cell_setting monoclinic
_symmetry_space_group_name_Hall 'P 2yb'
_symmetry_space_group_name_H-M 'P 1 21 1'
_atom_sites_solution_hydrogens geom
_atom_sites_solution_primary direct
_atom_sites_solution_secondary difmap
_audit_creation_method SHELXL-97
_cell_angle_alpha 90.00
_cell_angle_beta 102.679(14)
_cell_angle_gamma 90.00
_cell_formula_units_Z 2
_cell_length_a 16.230(4)
_cell_length_b 28.842(7)
_cell_length_c 17.042(4)
_cell_measurement_reflns_used 9570
_cell_measurement_temperature 85(2)
_cell_measurement_theta_max 27.99
_cell_measurement_theta_min 2.42
_cell_volume 7783(3)
_computing_cell_refinement 'Bruker SMART'
_computing_data_collection 'Bruker SMART-APEX'
_computing_data_reduction 'Bruker SAINT'
_computing_molecular_graphics 'Bruker SHELXTL'
_computing_publication_material 'Bruker SHELXTL'
_computing_structure_refinement 'SHELXL-97 (Sheldrick, 1997)'
_computing_structure_solution 'SHELXS-97 (Sheldrick, 1990)'
_diffrn_ambient_temperature 85(2)
_diffrn_measured_fraction_theta_full 0.993
_diffrn_measured_fraction_theta_max 0.993
_diffrn_measurement_device_type 'Bruker SMART APEX CCD'
_diffrn_measurement_method 'phi and omega scans'
_diffrn_radiation_monochromator graphite
_diffrn_radiation_source 'fine-focus sealed tube'
_diffrn_radiation_type MoK\a
_diffrn_radiation_wavelength 0.71073
_diffrn_reflns_av_R_equivalents 0.0472
_diffrn_reflns_av_sigmaI/netI 0.0282
_diffrn_reflns_limit_h_max 21
_diffrn_reflns_limit_h_min -21
_diffrn_reflns_limit_k_max 38
_diffrn_reflns_limit_k_min -38
_diffrn_reflns_limit_l_max 22
_diffrn_reflns_limit_l_min -22
_diffrn_reflns_number 312657
_diffrn_reflns_theta_full 28.39
_diffrn_reflns_theta_max 28.39
_diffrn_reflns_theta_min 1.72
_diffrn_standards_number 0
_exptl_absorpt_coefficient_mu 1.960
_exptl_absorpt_correction_T_max 0.8133
_exptl_absorpt_correction_T_min 0.5308
_exptl_absorpt_correction_type multi-scan
_exptl_absorpt_process_details
;
Blessing, R. Acta Cryst. (1995) A51 33-38.
Sheldrick, G. SADABS (Version 2008/1) Bruker AXS area
detector absorption and other corrections, University of
Gottingen, Germany 2008.
;
_exptl_crystal_colour blue
_exptl_crystal_density_diffrn 1.509
_exptl_crystal_density_method 'not measured'
_exptl_crystal_description plate
_exptl_crystal_F_000 3590
_exptl_crystal_size_max 0.37
_exptl_crystal_size_mid 0.28
_exptl_crystal_size_min 0.11
_refine_diff_density_max 2.468
_refine_diff_density_min -0.588
_refine_diff_density_rms 0.131
_refine_ls_abs_structure_details 'Flack H D (1983), Acta Cryst. A39, 876-881'
_refine_ls_abs_structure_Flack 0.011(10)
_refine_ls_extinction_method none
_refine_ls_goodness_of_fit_ref 1.043
_refine_ls_hydrogen_treatment constr
_refine_ls_matrix_type full
_refine_ls_number_parameters 1903
_refine_ls_number_reflns 38731
_refine_ls_number_restraints 844
_refine_ls_restrained_S_all 1.044
_refine_ls_R_factor_all 0.0569
_refine_ls_R_factor_gt 0.0514
_refine_ls_shift/su_max 0.002
_refine_ls_shift/su_mean 0.000
_refine_ls_structure_factor_coef Fsqd
_refine_ls_weighting_details 'calc w=1/[\s^2^(Fo^2^)+(0.0953P)^2^+9.9414P] where P=(Fo^2^+2Fc^2^)/3'
_refine_ls_weighting_scheme calc
_refine_ls_wR_factor_gt 0.1427
_refine_ls_wR_factor_ref 0.1468
_reflns_number_gt 34775
_reflns_number_total 38731
_reflns_threshold_expression >2sigma(I)
_cod_data_source_file c3dt50535a.txt
_cod_data_source_block jj3140a
_cod_depositor_comments
;
The following automatic conversions were performed:

'_symmetry_cell_setting' value 'Monoclinic' changed to 'monoclinic'
according to /home/saulius/struct/CIF-dictionaries/cif_core.dic
dictionary named 'cif_core.dic' version 2.4.2 from 2011-04-26.

Automatic conversion script
Id: cif_fix_values 1891 2012-01-12 08:04:46Z andrius 
;
_cod_original_sg_symbol_H-M P2(1)
_cod_original_formula_sum 'C97 H161.50 Cu10 La2 N20.50 O63'
_cod_database_code 7021461

loop_
_symmetry_equiv_pos_as_xyz
'x, y, z'
'-x, y+1/2, -z'

loop_
_atom_site_label
_atom_site_type_symbol
_atom_site_fract_x
_atom_site_fract_y
_atom_site_fract_z
_atom_site_U_iso_or_equiv
_atom_site_adp_type
_atom_site_occupancy
_atom_site_symmetry_multiplicity
_atom_site_calc_flag
_atom_site_refinement_flags
_atom_site_disorder_assembly
_atom_site_disorder_group
La1 La 1.04510(2) 1.02815(2) 0.709379(16) 0.02968(6) Uani 1 1 d . B .
La2 La 0.895642(19) 0.64833(2) 0.774218(17) 0.03044(7) Uani 1 1 d . B .
Cu1 Cu 0.88797(4) 1.02990(3) 0.50136(4) 0.03475(13) Uani 1 1 d . . .
Cu2 Cu 1.17719(5) 1.03793(3) 0.54322(4) 0.03502(14) Uani 1 1 d . . .
Cu3 Cu 1.28586(5) 1.05757(3) 0.81342(4) 0.04129(16) Uani 1 1 d . B .
Cu4 Cu 1.06475(5) 1.03674(3) 0.93894(4) 0.03623(15) Uani 1 1 d . B .
Cu5 Cu 0.81617(5) 1.04283(4) 0.74624(4) 0.04510(18) Uani 1 1 d . B .
Cu6 Cu 0.66487(5) 0.63699(4) 0.63933(4) 0.04480(18) Uani 1 1 d . . .
Cu7 Cu 0.73056(5) 0.65628(3) 0.91335(4) 0.03776(15) Uani 1 1 d . Q .
Cu8 Cu 1.01755(4) 0.63836(3) 0.99925(4) 0.03408(14) Uani 1 1 d . Q .
Cu9 Cu 1.13005(5) 0.61447(4) 0.77703(4) 0.04466(18) Uani 1 1 d . Q .
Cu10 Cu 0.91380(4) 0.63705(3) 0.55532(4) 0.03309(14) Uani 1 1 d . B .
N1 N 1.1688(4) 1.0215(2) 0.4276(3) 0.0502(14) Uani 1 1 d . . .
H1A H 1.1867 1.0463 0.4019 0.060 Uiso 1 1 calc R . .
H1B H 1.2046 0.9971 0.4249 0.060 Uiso 1 1 calc R . .
N2 N 1.0575(3) 1.03625(15) 0.5086(2) 0.0288(8) Uani 1 1 d . . .
N3 N 1.4046(4) 1.0558(3) 0.7943(4) 0.0581(16) Uani 1 1 d . . .
H3A H 1.4301 1.0840 0.8080 0.070 Uiso 1 1 calc R . .
H3B H 1.4353 1.0336 0.8271 0.070 Uiso 1 1 calc R . .
N4 N 1.2569(3) 1.05122(19) 0.6985(3) 0.0382(10) Uani 1 1 d . . .
N5 N 1.1496(3) 1.03150(19) 1.0459(3) 0.0431(11) Uani 1 1 d DU . .
H5A H 1.1369 1.0535 1.0806 0.052 Uiso 0.50 1 calc PR A 1
H5B H 1.1440 1.0028 1.0677 0.052 Uiso 0.50 1 calc PR A 1
H5C H 1.1356 1.0527 1.0812 0.052 Uiso 0.50 1 d PR A 2
H5D H 1.1458 1.0024 1.0668 0.052 Uiso 0.50 1 d PR A 2
N6 N 1.1663(3) 1.04600(17) 0.9016(3) 0.0377(10) Uani 1 1 d . . .
N7 N 0.7556(4) 1.0246(3) 0.8318(4) 0.0676(19) Uani 1 1 d . B .
H7A H 0.7062 1.0413 0.8250 0.081 Uiso 1 1 calc R . .
H7B H 0.7413 0.9937 0.8256 0.081 Uiso 1 1 calc R . .
N8 N 0.9092(3) 1.04634(18) 0.8381(3) 0.0400(11) Uani 1 1 d . B .
N9 N 0.7663(4) 1.0226(3) 0.4469(3) 0.0531(14) Uani 1 1 d . . .
H9A H 0.7495 1.0478 0.4142 0.064 Uiso 1 1 calc R . .
H9B H 0.7601 0.9966 0.4150 0.064 Uiso 1 1 calc R . .
N10 N 0.8435(3) 1.03965(18) 0.5946(3) 0.0375(10) Uani 1 1 d . B .
N11 N 0.6095(4) 0.6709(3) 0.9122(3) 0.0606(17) Uani 1 1 d . Q .
H11A H 0.5916 0.6526 0.9493 0.073 Uiso 1 1 calc R . .
H11B H 0.6054 0.7014 0.9269 0.073 Uiso 1 1 calc R . .
N12 N 0.6878(3) 0.6490(2) 0.8012(3) 0.0421(11) Uani 1 1 d . . .
N13 N 1.0072(3) 0.65002(19) 1.1131(3) 0.0368(9) Uani 1 1 d . Q .
H13A H 1.0180 0.6230 1.1422 0.044 Uiso 1 1 calc R . .
H13B H 1.0468 0.6716 1.1364 0.044 Uiso 1 1 calc R . .
N14 N 0.8977(3) 0.64202(16) 0.9796(2) 0.0311(9) Uani 1 1 d . Q .
N15 N 1.2474(4) 0.6217(3) 0.8459(4) 0.0641(18) Uani 1 1 d . . .
H15A H 1.2751 0.5937 0.8492 0.077 Uiso 1 1 calc R . .
H15B H 1.2771 0.6426 0.8221 0.077 Uiso 1 1 calc R . .
N16 N 1.0985(4) 0.62153(19) 0.8790(3) 0.0428(12) Uani 1 1 d . Q .
N17 N 1.0004(3) 0.64725(18) 0.4869(3) 0.0371(9) Uani 1 1 d . . .
H17A H 0.9949 0.6242 0.4488 0.044 Uiso 1 1 calc R . .
H17B H 0.9898 0.6752 0.4605 0.044 Uiso 1 1 calc R . .
N18 N 1.0131(3) 0.62709(17) 0.6373(3) 0.0360(10) Uani 1 1 d . B .
N19 N 0.6013(3) 0.6480(3) 0.5258(3) 0.0546(15) Uani 1 1 d . Q .
H19A H 0.5600 0.6257 0.5121 0.066 Uiso 1 1 calc R . .
H19B H 0.5751 0.6764 0.5229 0.066 Uiso 1 1 calc R . .
N20 N 0.7570(3) 0.6291(2) 0.5886(3) 0.0394(11) Uani 1 1 d . Q .
O1 O 0.9420(3) 1.01720(13) 0.4118(2) 0.0367(8) Uani 1 1 d . . .
O2 O 0.9998(2) 1.04646(13) 0.5575(2) 0.0316(7) Uani 1 1 d . . .
O3 O 1.3005(3) 1.03781(17) 0.5842(3) 0.0448(10) Uani 1 1 d . . .
O4 O 1.1739(2) 1.04993(14) 0.6537(2) 0.0340(8) Uani 1 1 d . . .
O5 O 1.3120(3) 1.04888(19) 0.9302(3) 0.0505(11) Uani 1 1 d . . .
O6 O 1.1693(3) 1.05432(15) 0.8209(2) 0.0391(9) Uani 1 1 d . B .
O7 O 0.9568(3) 1.04287(15) 0.9745(2) 0.0409(9) Uani 1 1 d . . .
O8 O 0.9944(3) 1.05387(14) 0.8341(2) 0.0366(8) Uani 1 1 d . . .
O9 O 0.7274(3) 1.03242(17) 0.6497(3) 0.0456(10) Uani 1 1 d . B .
O10 O 0.8899(2) 1.04953(14) 0.6715(2) 0.0337(8) Uani 1 1 d . . .
O11 O 0.5742(3) 0.6534(2) 0.6939(3) 0.0557(13) Uani 1 1 d . Q .
O12 O 0.7370(2) 0.63997(17) 0.7454(2) 0.0409(9) Uani 1 1 d . B .
O13 O 0.7802(3) 0.66122(15) 1.0282(2) 0.0395(9) Uani 1 1 d . . .
O14 O 0.8422(2) 0.63382(14) 0.9054(2) 0.0337(8) Uani 1 1 d . . .
O15 O 1.1387(3) 0.64310(18) 1.0104(2) 0.0460(10) Uani 1 1 d . Q .
O16 O 1.0166(2) 0.62145(15) 0.8900(2) 0.0345(8) Uani 1 1 d . . .
O17 O 1.1584(3) 0.62595(18) 0.6736(3) 0.0473(11) Uani 1 1 d . Q .
O18 O 1.0146(3) 0.61471(17) 0.7168(2) 0.0423(10) Uani 1 1 d . . .
O19 O 0.8075(3) 0.63345(15) 0.4726(2) 0.0358(8) Uani 1 1 d . B .
O20 O 0.8406(3) 0.61942(16) 0.6272(2) 0.0400(9) Uani 1 1 d . . .
C1 C 1.0221(4) 1.02217(18) 0.4373(3) 0.0343(11) Uani 1 1 d D . .
C2 C 1.0827(4) 1.0086(2) 0.3849(3) 0.0416(13) Uani 1 1 d D . .
H2 H 1.0679 1.0266 0.3335 0.050 Uiso 1 1 calc R . .
C3 C 1.0747(4) 0.9582(2) 0.3656(4) 0.0439(13) Uani 1 1 d DU . .
C4 C 1.0700(8) 0.9427(3) 0.2870(5) 0.083(3) Uani 1 1 d DU . .
H4 H 1.0682 0.9648 0.2453 0.100 Uiso 1 1 calc R . .
C5 C 1.0679(10) 0.8954(3) 0.2686(6) 0.102(4) Uani 1 1 d DU . .
H5 H 1.0680 0.8856 0.2154 0.122 Uiso 1 1 calc R . .
C6 C 1.0656(9) 0.8632(3) 0.3275(6) 0.091(4) Uani 1 1 d DU . .
H6 H 1.0595 0.8313 0.3140 0.109 Uiso 1 1 calc R . .
C7 C 1.0722(9) 0.8770(3) 0.4063(6) 0.087(3) Uani 1 1 d DU . .
H7 H 1.0736 0.8545 0.4473 0.104 Uiso 1 1 calc R . .
C8 C 1.0769(7) 0.9254(2) 0.4260(4) 0.072(3) Uani 1 1 d DU . .
H8 H 1.0816 0.9350 0.4801 0.086 Uiso 1 1 calc R . .
C9 C 1.3156(4) 1.0448(2) 0.6582(4) 0.0420(13) Uani 1 1 d . . .
C10 C 1.4060(4) 1.0451(3) 0.7089(4) 0.0526(16) Uani 1 1 d . . .
H10 H 1.4370 1.0709 0.6886 0.063 Uiso 1 1 calc R . .
C11 C 1.4498(4) 1.0013(3) 0.6988(4) 0.0523(16) Uani 1 1 d . . .
C12 C 1.4077(5) 0.9592(3) 0.6925(6) 0.073(2) Uani 1 1 d . . .
H12 H 1.3501 0.9584 0.6962 0.087 Uiso 1 1 calc R . .
C13 C 1.4492(7) 0.9175(4) 0.6806(8) 0.090(3) Uani 1 1 d . . .
H13 H 1.4205 0.8886 0.6753 0.108 Uiso 1 1 calc R . .
C14 C 1.5357(8) 0.9206(5) 0.6770(8) 0.104(4) Uani 1 1 d . . .
H14 H 1.5655 0.8932 0.6697 0.124 Uiso 1 1 calc R . .
C15 C 1.5772(6) 0.9623(5) 0.6839(7) 0.086(3) Uani 1 1 d . . .
H15 H 1.6353 0.9633 0.6823 0.103 Uiso 1 1 calc R . .
C16 C 1.5356(5) 1.0023(4) 0.6930(4) 0.065(2) Uani 1 1 d . . .
H16 H 1.5645 1.0311 0.6956 0.078 Uiso 1 1 calc R . .
C17 C 1.2381(4) 1.0436(2) 0.9517(3) 0.0430(13) Uani 1 1 d DU B .
C18 C 1.2382(4) 1.0377(5) 1.0397(3) 0.053(4) Uani 0.50 1 d PDU B 1
H18 H 1.2641 1.0652 1.0715 0.063 Uiso 0.50 1 calc PR B 1
C19 C 1.2901(8) 0.9946(5) 1.0652(8) 0.073(4) Uani 0.50 1 d PDU B 1
C20 C 1.2674(15) 0.9521(6) 1.0232(12) 0.103(6) Uani 0.50 1 d PDU B 1
H20 H 1.2207 0.9516 0.9785 0.124 Uiso 0.50 1 calc PR B 1
C21 C 1.3127(18) 0.9108(7) 1.0465(16) 0.143(9) Uani 0.50 1 d PDU B 1
H21 H 1.2962 0.8824 1.0192 0.172 Uiso 0.50 1 calc PR B 1
C22 C 1.3821(18) 0.9128(9) 1.1106(17) 0.173(11) Uani 0.50 1 d PDU B 1
H22 H 1.4153 0.8857 1.1247 0.208 Uiso 0.50 1 calc PR B 1
C23 C 1.4050(17) 0.9534(10) 1.1552(16) 0.164(10) Uani 0.50 1 d PDU B 1
H23 H 1.4492 0.9530 1.2022 0.197 Uiso 0.50 1 calc PR B 1
C24 C 1.3608(12) 0.9952(8) 1.1288(11) 0.113(6) Uani 0.50 1 d PDU B 1
H24 H 1.3795 1.0237 1.1548 0.136 Uiso 0.50 1 calc PR B 1
O21 O 0.2145(15) 0.9179(6) 0.1974(13) 0.125(7) Uani 0.50 1 d PU C 1
C1A C 1.2358(5) 1.0242(5) 1.0335(5) 0.059(4) Uani 0.50 1 d PDU B 2
H1A1 H 1.2781 1.0404 1.0763 0.071 Uiso 0.50 1 calc PR B 2
C2A C 1.2442(8) 0.9723(4) 1.0433(11) 0.102(7) Uani 0.50 1 d PDU B 2
C2B C 1.2460(17) 0.9430(6) 0.9756(12) 0.107(7) Uani 0.50 1 d PDU B 2
H2B H 1.2389 0.9571 0.9242 0.129 Uiso 0.50 1 calc PR B 2
C2C C 1.258(2) 0.8943(7) 0.9812(14) 0.121(8) Uani 0.50 1 d PDU B 2
H2C H 1.2656 0.8766 0.9365 0.145 Uiso 0.50 1 calc PR B 2
C2D C 1.257(2) 0.8733(7) 1.0552(14) 0.136(9) Uani 0.50 1 d PDU B 2
H2D H 1.2594 0.8404 1.0591 0.163 Uiso 0.50 1 calc PR B 2
C2E C 1.253(2) 0.8994(7) 1.1233(12) 0.146(9) Uani 0.50 1 d PDU B 2
H2E H 1.2508 0.8846 1.1725 0.176 Uiso 0.50 1 calc PR B 2
C2F C 1.253(2) 0.9489(7) 1.1176(12) 0.129(8) Uani 0.50 1 d PDU B 2
H2F H 1.2592 0.9666 1.1655 0.154 Uiso 0.50 1 calc PR B 2
C25 C 0.8970(4) 1.0405(2) 0.9094(4) 0.0406(12) Uani 1 1 d . B .
C26 C 0.8056(4) 1.0321(3) 0.9148(4) 0.0509(16) Uani 1 1 d . . .
H26 H 0.7840 1.0606 0.9370 0.061 Uiso 1 1 calc R B .
C27 C 0.7981(5) 0.9912(3) 0.9702(6) 0.0608(18) Uani 1 1 d U B .
C28 C 0.7566(6) 0.9954(4) 1.0299(5) 0.067(2) Uani 1 1 d U . .
H28 H 0.7324 1.0244 1.0385 0.080 Uiso 1 1 calc R B .
C29 C 0.7483(7) 0.9579(5) 1.0796(6) 0.087(3) Uani 1 1 d U B .
H29 H 0.7174 0.9610 1.1207 0.105 Uiso 1 1 calc R . .
C30 C 0.7846(8) 0.9178(5) 1.0680(10) 0.115(4) Uani 1 1 d U . .
H30 H 0.7771 0.8919 1.1000 0.138 Uiso 1 1 calc R B .
C31 C 0.8317(10) 0.9128(5) 1.0124(11) 0.130(5) Uani 1 1 d U B .
H31 H 0.8582 0.8842 1.0056 0.155 Uiso 1 1 calc R . .
C32 C 0.8399(9) 0.9509(4) 0.9659(9) 0.109(4) Uani 1 1 d U . .
H32 H 0.8763 0.9489 0.9294 0.131 Uiso 1 1 calc R B .
C33 C 0.7624(4) 1.0307(2) 0.5902(3) 0.0405(12) Uani 1 1 d . . .
C34 C 0.7112(4) 1.0185(3) 0.5057(4) 0.0477(15) Uani 1 1 d . B .
H34 H 0.6640 1.0414 0.4906 0.057 Uiso 1 1 calc R . .
C35 C 0.6740(5) 0.9710(3) 0.5039(5) 0.060(2) Uani 1 1 d DU . .
C36 C 0.7196(6) 0.9352(3) 0.5445(6) 0.068(2) Uani 1 1 d DU B .
H36 H 0.7736 0.9411 0.5779 0.081 Uiso 1 1 calc R . .
C37 C 0.6878(7) 0.8893(3) 0.5375(9) 0.099(4) Uani 1 1 d DU . .
H37 H 0.7208 0.8642 0.5635 0.119 Uiso 1 1 calc R B .
C38 C 0.6084(8) 0.8822(5) 0.4925(10) 0.128(6) Uani 1 1 d DU B .
H38 H 0.5840 0.8521 0.4894 0.154 Uiso 1 1 calc R . .
C39 C 0.5623(9) 0.9197(5) 0.4500(11) 0.158(7) Uani 1 1 d DU . .
H39 H 0.5090 0.9135 0.4155 0.189 Uiso 1 1 calc R B .
C40 C 0.5918(6) 0.9652(5) 0.4568(8) 0.104(4) Uani 1 1 d DU B .
H40 H 0.5588 0.9904 0.4314 0.125 Uiso 1 1 calc R . .
C41 C 0.6077(4) 0.6557(3) 0.7702(4) 0.0483(15) Uani 1 1 d . Q .
C42 C 0.5526(4) 0.6631(3) 0.8302(4) 0.0551(18) Uani 1 1 d . . .
H42 H 0.5201 0.6339 0.8327 0.066 Uiso 1 1 calc R Q .
C43 C 0.4906(5) 0.7009(4) 0.8012(4) 0.068(2) Uani 1 1 d U Q .
C44 C 0.4071(5) 0.6894(5) 0.7633(6) 0.089(3) Uani 1 1 d U . .
H44 H 0.3917 0.6576 0.7582 0.107 Uiso 1 1 calc R Q .
C45 C 0.3470(8) 0.7219(7) 0.7337(7) 0.119(4) Uani 1 1 d U Q .
H45 H 0.2909 0.7135 0.7082 0.143 Uiso 1 1 calc R . .
C46 C 0.3736(9) 0.7701(7) 0.7434(8) 0.127(5) Uani 1 1 d U . .
H46 H 0.3333 0.7937 0.7239 0.152 Uiso 1 1 calc R Q .
C47 C 0.4536(10) 0.7829(6) 0.7791(9) 0.126(5) Uani 1 1 d U Q .
H47 H 0.4689 0.8147 0.7849 0.152 Uiso 1 1 calc R . .
C48 C 0.5148(7) 0.7473(5) 0.8080(7) 0.090(3) Uani 1 1 d U . .
H48 H 0.5715 0.7554 0.8316 0.108 Uiso 1 1 calc R Q .
C49 C 0.8613(4) 0.65582(19) 1.0376(3) 0.0379(12) Uani 1 1 d . Q .
C50 C 0.9206(4) 0.66730(19) 1.1161(3) 0.0371(12) Uani 1 1 d . . .
H50 H 0.9012 0.6509 1.1605 0.044 Uiso 1 1 calc R Q .
C51 C 0.9193(4) 0.71931(19) 1.1311(3) 0.0381(12) Uani 1 1 d U Q .
C52 C 0.9456(9) 0.7504(3) 1.0796(5) 0.092(4) Uani 1 1 d U . .
H52 H 0.9641 0.7393 1.0338 0.110 Uiso 1 1 calc R Q .
C53 C 0.9451(11) 0.7974(3) 1.0947(6) 0.107(4) Uani 1 1 d U Q .
H53 H 0.9645 0.8185 1.0600 0.128 Uiso 1 1 calc R . .
C54 C 0.9165(7) 0.8140(3) 1.1600(5) 0.073(3) Uani 1 1 d U . .
H54 H 0.9157 0.8464 1.1695 0.088 Uiso 1 1 calc R Q .
C55 C 0.8897(8) 0.7842(3) 1.2104(5) 0.077(3) Uani 1 1 d U Q .
H55 H 0.8694 0.7955 1.2551 0.092 Uiso 1 1 calc R . .
C56 C 0.8923(6) 0.7363(3) 1.1957(5) 0.063(2) Uani 1 1 d U . .
H56 H 0.8749 0.7152 1.2317 0.075 Uiso 1 1 calc R Q .
C57 C 1.1540(4) 0.6335(2) 0.9424(4) 0.0443(13) Uani 1 1 d . . .
C58 C 1.2452(4) 0.6381(3) 0.9290(4) 0.0546(19) Uani 1 1 d . Q .
H58 H 1.2823 0.6170 0.9682 0.065 Uiso 1 1 calc R . .
C59 C 1.2790(5) 0.6859(3) 0.9441(6) 0.065(2) Uani 1 1 d U . .
C60 C 1.3643(7) 0.6928(4) 0.9780(7) 0.085(3) Uani 1 1 d U Q .
H60 H 1.4000 0.6667 0.9932 0.102 Uiso 1 1 calc R . .
C61 C 1.3968(8) 0.7354(5) 0.9895(10) 0.109(4) Uani 1 1 d U . .
H61 H 1.4540 0.7397 1.0166 0.131 Uiso 1 1 calc R Q .
C62 C 1.3476(10) 0.7723(6) 0.9625(13) 0.144(6) Uani 1 1 d U Q .
H62 H 1.3707 0.8027 0.9691 0.172 Uiso 1 1 calc R . .
C63 C 1.2657(9) 0.7662(5) 0.9260(14) 0.148(6) Uani 1 1 d U . .
H63 H 1.2307 0.7923 0.9090 0.177 Uiso 1 1 calc R Q .
C64 C 1.2328(7) 0.7221(4) 0.9133(10) 0.102(4) Uani 1 1 d U Q .
H64 H 1.1770 0.7177 0.8826 0.123 Uiso 1 1 calc R . .
C65 C 1.0879(4) 0.6316(2) 0.6210(3) 0.0376(12) Uani 1 1 d . . .
C66 C 1.0882(4) 0.6472(2) 0.5361(3) 0.0417(13) Uani 1 1 d D Q .
H66 H 1.1203 0.6234 0.5123 0.050 Uiso 1 1 calc R . .
C67 C 1.1340(4) 0.6916(3) 0.5369(4) 0.0614(18) Uani 1 1 d DU . .
C68 C 1.1989(7) 0.6945(4) 0.4991(6) 0.100(3) Uani 1 1 d DU Q .
H68 H 1.2140 0.6681 0.4720 0.120 Uiso 1 1 calc R . .
C69 C 1.2444(8) 0.7362(5) 0.4991(8) 0.147(5) Uani 1 1 d DU . .
H69 H 1.2912 0.7384 0.4742 0.176 Uiso 1 1 calc R Q .
C70 C 1.2171(8) 0.7742(4) 0.5377(8) 0.148(6) Uani 1 1 d DU Q .
H70 H 1.2440 0.8033 0.5361 0.178 Uiso 1 1 calc R . .
C71 C 1.1535(7) 0.7709(3) 0.5774(9) 0.133(5) Uani 1 1 d DU . .
H71 H 1.1379 0.7969 0.6050 0.159 Uiso 1 1 calc R Q .
C72 C 1.1107(6) 0.7282(3) 0.5773(8) 0.099(4) Uani 1 1 d DU Q .
H72 H 1.0662 0.7251 0.6051 0.119 Uiso 1 1 calc R . .
C73 C 0.7456(4) 0.6357(2) 0.5107(3) 0.0376(12) Uani 1 1 d . . .
C74 C 0.6569(4) 0.6467(3) 0.4669(3) 0.0450(13) Uani 1 1 d . Q .
H74 H 0.6369 0.6212 0.4277 0.054 Uiso 1 1 calc R . .
C75 C 0.6555(4) 0.6921(2) 0.4197(4) 0.0432(13) Uani 1 1 d D . .
C76 C 0.6925(7) 0.7317(3) 0.4546(6) 0.084(3) Uani 1 1 d D Q .
H76 H 0.7217 0.7312 0.5094 0.100 Uiso 1 1 calc R . .
C77 C 0.6877(8) 0.7734(3) 0.4103(7) 0.092(3) Uani 1 1 d D . .
H77 H 0.7085 0.8015 0.4362 0.111 Uiso 1 1 calc R Q .
C78 C 0.6531(8) 0.7727(3) 0.3307(6) 0.089(3) Uani 1 1 d D Q .
H78 H 0.6533 0.8000 0.2996 0.107 Uiso 1 1 calc R . .
C79 C 0.6167(9) 0.7318(4) 0.2935(6) 0.102(4) Uani 1 1 d D . .
H79 H 0.5893 0.7318 0.2382 0.122 Uiso 1 1 calc R Q .
C80 C 0.6213(8) 0.6920(3) 0.3381(5) 0.079(3) Uani 1 1 d D Q .
H80 H 0.6005 0.6638 0.3123 0.094 Uiso 1 1 calc R . .
O100 O 0.9551(3) 0.95670(16) 0.6449(4) 0.0567(13) Uani 1 1 d . . .
O101 O 1.0864(3) 0.95578(13) 0.6354(2) 0.0361(8) Uani 1 1 d . . .
C100 C 1.0179(4) 0.93498(19) 0.6330(3) 0.0388(12) Uani 1 1 d U B .
C101 C 1.0123(4) 0.8834(2) 0.6149(4) 0.0441(12) Uani 1 1 d DU . .
H10P H 1.0387 0.8664 0.6645 0.053 Uiso 0.554(19) 1 calc PR B 1
H10Q H 1.0456 0.8767 0.5741 0.053 Uiso 0.554(19) 1 calc PR B 1
H10R H 1.0209 0.8781 0.5599 0.053 Uiso 0.446(19) 1 d PR B 2
H10S H 1.0588 0.8677 0.6529 0.053 Uiso 0.446(19) 1 d PR B 2
C102 C 0.9223(7) 0.8648(4) 0.5844(13) 0.067(4) Uani 0.554(19) 1 d PDU B 1
H10A H 0.9038 0.8674 0.5252 0.080 Uiso 0.554(19) 1 calc PR B 1
H10B H 0.8811 0.8806 0.6103 0.080 Uiso 0.554(19) 1 calc PR B 1
C103 C 0.9368(7) 0.8119(4) 0.6128(7) 0.049(3) Uani 0.554(19) 1 d PDU B 1
H10C H 0.9641 0.7953 0.5744 0.059 Uiso 0.554(19) 1 calc PR B 1
H10D H 0.9763 0.8113 0.6660 0.059 Uiso 0.554(19) 1 calc PR B 1
C10A C 0.9299(10) 0.8586(6) 0.6207(11) 0.053(3) Uani 0.446(19) 1 d PDU B 2
H10E H 0.8826 0.8808 0.6057 0.063 Uiso 0.446(19) 1 calc PR B 2
H10F H 0.9336 0.8495 0.6774 0.063 Uiso 0.446(19) 1 calc PR B 2
C10B C 0.9089(14) 0.8142(5) 0.5663(11) 0.062(3) Uani 0.446(19) 1 d PDU B 2
H10G H 0.8738 0.8217 0.5125 0.074 Uiso 0.446(19) 1 calc PR B 2
H10H H 0.9606 0.7977 0.5602 0.074 Uiso 0.446(19) 1 calc PR B 2
C104 C 0.8584(7) 0.7863(3) 0.6188(6) 0.078(2) Uani 1 1 d DU . .
H10T H 0.8138 0.7935 0.5707 0.093 Uiso 0.554(19) 1 calc PR B 1
H10U H 0.8390 0.7979 0.6663 0.093 Uiso 0.554(19) 1 calc PR B 1
H10V H 0.8770 0.7995 0.6735 0.093 Uiso 0.446(19) 1 d PR B 2
H10W H 0.7976 0.7934 0.6005 0.093 Uiso 0.446(19) 1 d PR B 2
C105 C 0.8673(7) 0.7354(3) 0.6257(4) 0.066(2) Uani 1 1 d U B .
O102 O 0.8399(4) 0.71569(18) 0.6809(3) 0.0597(14) Uani 1 1 d . . .
O103 O 0.8956(3) 0.71537(15) 0.5685(3) 0.0456(10) Uani 1 1 d . . .
O110 O 1.0750(5) 0.96230(16) 0.8060(3) 0.0676(18) Uani 1 1 d . . .
O111 O 1.0442(4) 0.95882(14) 0.9257(3) 0.0535(13) Uani 1 1 d . . .
C110 C 1.0517(5) 0.9411(2) 0.8607(4) 0.0495(16) Uani 1 1 d U B .
C111 C 1.0280(7) 0.8899(2) 0.8452(4) 0.070(2) Uani 1 1 d DU . .
H11P H 0.9850 0.8883 0.7942 0.084 Uiso 0.693(17) 1 calc PR B 1
H11Q H 1.0788 0.8736 0.8362 0.084 Uiso 0.693(17) 1 calc PR B 1
H11R H 0.9673 0.8879 0.8192 0.084 Uiso 0.307(17) 1 d PR B 2
H11S H 1.0603 0.8766 0.8076 0.084 Uiso 0.307(17) 1 d PR B 2
C112 C 0.9947(11) 0.8625(4) 0.9074(8) 0.064(4) Uani 0.693(17) 1 d PDU B 1
H11C H 0.9492 0.8804 0.9237 0.077 Uiso 0.693(17) 1 calc PR B 1
H11D H 1.0407 0.8581 0.9556 0.077 Uiso 0.693(17) 1 calc PR B 1
C113 C 0.9599(8) 0.8144(3) 0.8757(8) 0.067(3) Uani 0.693(17) 1 d PDU B 1
H11E H 0.9333 0.7999 0.9166 0.081 Uiso 0.693(17) 1 calc PR B 1
H11F H 0.9151 0.8191 0.8266 0.081 Uiso 0.693(17) 1 calc PR B 1
C11A C 1.043(2) 0.8611(6) 0.9230(9) 0.052(6) Uani 0.307(17) 1 d PDU B 2
H11G H 1.0955 0.8739 0.9573 0.063 Uiso 0.307(17) 1 calc PR B 2
H11H H 0.9969 0.8698 0.9495 0.063 Uiso 0.307(17) 1 calc PR B 2
C11B C 1.0515(19) 0.8083(5) 0.9324(10) 0.078(6) Uani 0.307(17) 1 d PDU B 2
H11I H 1.1112 0.8008 0.9563 0.093 Uiso 0.307(17) 1 calc PR B 2
H11J H 1.0174 0.7981 0.9708 0.093 Uiso 0.307(17) 1 calc PR B 2
C114 C 1.0244(6) 0.7810(3) 0.8561(7) 0.079(3) Uani 1 1 d DU . .
H11T H 1.0719 0.7779 0.9035 0.095 Uiso 0.693(17) 1 calc PR B 1
H11U H 1.0471 0.7936 0.8112 0.095 Uiso 0.693(17) 1 calc PR B 1
H11V H 1.0765 0.7811 0.8349 0.095 Uiso 0.307(17) 1 d PR B 2
H11W H 0.9846 0.8015 0.8195 0.095 Uiso 0.307(17) 1 d PR B 2
C115 C 0.9866(5) 0.7334(3) 0.8330(5) 0.0576(17) Uani 1 1 d U B .
O112 O 1.0132(4) 0.7109(2) 0.7836(4) 0.0633(14) Uani 1 1 d . . .
O113 O 0.9217(5) 0.7210(2) 0.8618(3) 0.0680(17) Uani 1 1 d . . .
O300 O 1.0419(3) 1.11563(14) 0.6962(2) 0.0364(8) Uani 1 1 d . . .
O301 O 0.8838(3) 0.56077(15) 0.7874(3) 0.0420(9) Uani 1 1 d . . .
O400 O 0.7144(3) 0.64382(18) 1.1704(3) 0.0460(10) Uani 1 1 d . . .
O401 O 0.7658(5) 0.7388(2) 0.8922(4) 0.0791(18) Uani 1 1 d . . .
O402 O 1.1329(3) 0.52847(19) 0.7565(3) 0.0482(10) Uani 1 1 d . . .
O500 O 0.8197(3) 0.66394(14) 0.3216(2) 0.0396(9) Uani 1 1 d . . .
O501 O 1.0245(3) 0.51258(17) 0.8644(3) 0.0463(10) Uani 1 1 d . . .
O502 O 0.9078(4) 0.7375(2) 0.4141(3) 0.0679(15) Uani 1 1 d . . .
O503 O 0.9413(6) 0.4366(2) 0.9159(4) 0.085(2) Uani 1 1 d . . .
O504 O 0.5871(5) 0.5152(4) 0.5048(4) 0.121(4) Uani 1 1 d U . .
O506 O 0.5487(4) 0.6015(3) 1.0069(4) 0.086(2) Uani 1 1 d . . .
O507 O 1.0801(4) 0.6742(2) 0.2880(4) 0.0747(17) Uani 1 1 d . . .
O508 O 1.0562(7) 0.7541(3) 0.3654(6) 0.108(3) Uani 1 1 d . . .
O510 O 0.7410(9) 0.8592(5) 0.7606(12) 0.187(6) Uani 1 1 d U . .
O512 O 0.7073(6) 0.7637(3) 0.7224(5) 0.107(3) Uani 1 1 d . . .
O513 O 0.8341(5) 0.9425(3) 0.7456(5) 0.093(2) Uani 1 1 d . . .
O516 O 0.5570(13) 0.7455(6) 0.6051(9) 0.207(7) Uani 1 1 d . . .
O514 O 0.2985(11) 0.9361(7) 0.4658(12) 0.259(11) Uani 1 1 d U . .
O530 O 0.2265(6) 0.9009(4) 0.6409(12) 0.192(7) Uani 1 1 d U . .
O531 O 0.2435(13) 0.9049(10) 0.7944(14) 0.271(11) Uani 1 1 d U . .
O543 O 0.2321(9) 0.6861(5) 0.1401(6) 0.076(4) Uani 0.50 1 d PU D 1
O54E O 0.194(2) 0.7511(16) 0.1260(17) 0.221(17) Uani 0.50 1 d PU E 2
O54C O 0.2271(5) 0.6282(3) 0.2701(5) 0.087(2) Uani 1 1 d . . .
O54D O 0.6212(9) 1.0744(6) 0.8873(8) 0.165(5) Uani 1 1 d . . .
O540 O 0.5427(5) 0.6585(5) 0.1360(7) 0.082(5) Uani 0.50 1 d PU F 1
O54A O 0.4071(8) 0.6795(11) 0.1948(10) 0.164(10) Uani 0.50 1 d PU G 2
O550 O 0.5259(10) 1.0071(5) 0.9194(7) 0.089(5) Uani 0.50 1 d P H 1
O55A O 0.5480(12) 0.9585(7) 0.9077(9) 0.106(6) Uani 0.50 1 d P I 2
O555 O 0.2404(12) 0.4642(5) 0.7014(8) 0.075(5) Uani 0.50 1 d P J 1
O55Z O 0.257(2) 0.4391(17) 0.6979(17) 0.193(15) Uani 0.50 1 d PU J 1
O55F O 0.1766(12) 0.4131(9) 0.6792(13) 0.138(9) Uani 0.50 1 d PU K 2
O565 O 0.6601(12) 0.7652(9) 0.9891(12) 0.141(9) Uani 0.50 1 d PU L 1
O56F O 0.6754(14) 0.7703(10) 1.0621(14) 0.147(9) Uani 0.50 1 d PU M 2
O54F O 0.3056(5) 0.5969(4) 0.6519(6) 0.129(4) Uani 1 1 d U . .
O509 O 0.4238(7) 0.6480(9) 0.5878(7) 0.233(8) Uani 1 1 d U . .
O517 O 0.4567(8) 0.5567(8) 0.7065(8) 0.210(8) Uani 1 1 d U . .
O520 O 0.6063(6) 0.5568(4) 0.6482(6) 0.045(3) Uani 0.50 1 d PU N 1
O521 O 0.7545(7) 0.5063(4) 0.7214(6) 0.052(2) Uani 0.50 1 d PU O 1
O52A O 0.7297(12) 0.5281(10) 0.7595(12) 0.060(6) Uani 0.25 1 d PU P 2
O52B O 0.659(2) 0.5537(7) 0.6422(11) 0.077(9) Uani 0.25 1 d PU Q 3
O580 O 0.3447(8) 0.5349(5) 0.8170(9) 0.083(4) Uani 0.50 1 d PU R 1
O57A O 0.395(2) 0.6339(15) 0.337(2) 0.210(15) Uani 0.50 1 d PU S 1
O58A O 0.4040(8) 0.5521(8) 0.8997(15) 0.147(9) Uani 0.50 1 d PU T 2
N575 N 0.4188(9) 0.6142(6) 0.3995(8) 0.101(5) Uani 0.50 1 d PDU U 2
O575 O 0.4450(16) 0.6182(8) 0.3353(12) 0.141(9) Uani 0.50 1 d PDU U 2
O576 O 0.3535(9) 0.6368(6) 0.4062(9) 0.104(5) Uani 0.50 1 d PDU U 2
O577 O 0.4608(7) 0.5907(5) 0.4578(8) 0.092(4) Uani 0.50 1 d PDU U 2

loop_
_atom_site_aniso_label
_atom_site_aniso_U_11
_atom_site_aniso_U_22
_atom_site_aniso_U_33
_atom_site_aniso_U_23
_atom_site_aniso_U_13
_atom_site_aniso_U_12
La1 0.04426(15) 0.02399(12) 0.02271(12) -0.00161(10) 0.01150(11) -0.00407(11)
La2 0.03868(15) 0.02990(14) 0.02370(12) 0.00355(10) 0.00891(10) 0.00354(12)
Cu1 0.0433(3) 0.0364(3) 0.0237(3) -0.0011(3) 0.0053(2) -0.0030(3)
Cu2 0.0451(4) 0.0352(4) 0.0276(3) -0.0008(2) 0.0139(3) 0.0002(3)
Cu3 0.0429(4) 0.0505(4) 0.0300(3) -0.0013(3) 0.0072(3) 0.0009(3)
Cu4 0.0561(4) 0.0316(3) 0.0228(3) -0.0032(2) 0.0127(3) -0.0046(3)
Cu5 0.0461(4) 0.0616(5) 0.0298(3) -0.0120(3) 0.0129(3) -0.0067(3)
Cu6 0.0394(3) 0.0697(5) 0.0250(3) -0.0034(3) 0.0065(3) 0.0060(3)
Cu7 0.0420(3) 0.0492(4) 0.0239(3) -0.0016(3) 0.0112(3) 0.0020(3)
Cu8 0.0419(3) 0.0353(3) 0.0231(3) 0.0034(2) 0.0032(2) -0.0020(3)
Cu9 0.0382(4) 0.0644(5) 0.0321(3) 0.0105(3) 0.0093(3) 0.0086(3)
Cu10 0.0426(3) 0.0346(3) 0.0232(3) 0.0007(2) 0.0097(2) 0.0078(3)
N1 0.074(4) 0.052(3) 0.030(2) -0.010(2) 0.024(2) -0.013(3)
N2 0.035(2) 0.029(2) 0.0246(18) -0.0033(16) 0.0114(16) 0.0005(17)
N3 0.037(3) 0.090(5) 0.048(3) -0.010(3) 0.011(2) 0.007(3)
N4 0.040(2) 0.046(3) 0.032(2) 0.010(2) 0.0141(19) 0.004(2)
N5 0.070(3) 0.036(2) 0.024(2) 0.0002(19) 0.009(2) 0.003(2)
N6 0.050(3) 0.035(2) 0.030(2) -0.0029(18) 0.0112(19) 0.005(2)
N7 0.060(4) 0.103(6) 0.039(3) -0.018(4) 0.009(3) -0.020(4)
N8 0.053(3) 0.038(2) 0.031(2) -0.0098(19) 0.013(2) -0.008(2)
N9 0.048(3) 0.073(4) 0.036(3) -0.007(3) 0.003(2) 0.004(3)
N10 0.046(3) 0.040(3) 0.029(2) -0.0050(18) 0.0134(19) -0.002(2)
N11 0.047(3) 0.104(5) 0.032(3) 0.003(3) 0.013(2) 0.008(3)
N12 0.040(2) 0.062(3) 0.024(2) -0.011(2) 0.0090(17) 0.010(2)
N13 0.046(2) 0.040(2) 0.0215(19) 0.0020(19) 0.0012(17) 0.004(2)
N14 0.045(2) 0.027(2) 0.0205(18) 0.0029(16) 0.0055(16) -0.0036(18)
N15 0.034(3) 0.106(6) 0.052(3) 0.007(4) 0.010(2) 0.010(3)
N16 0.054(3) 0.046(3) 0.026(2) 0.011(2) 0.002(2) 0.000(2)
N17 0.049(3) 0.035(2) 0.030(2) 0.0010(19) 0.0142(18) 0.003(2)
N18 0.050(3) 0.034(2) 0.025(2) 0.0044(17) 0.0090(19) 0.006(2)
N19 0.043(3) 0.090(4) 0.031(2) 0.011(3) 0.009(2) 0.004(3)
N20 0.035(2) 0.057(3) 0.025(2) -0.004(2) 0.0048(17) 0.005(2)
O1 0.052(2) 0.0286(19) 0.0302(18) -0.0019(14) 0.0105(16) -0.0050(15)
O2 0.044(2) 0.0304(17) 0.0224(16) -0.0022(13) 0.0122(14) -0.0045(15)
O3 0.044(2) 0.051(3) 0.042(2) 0.0051(19) 0.0157(18) 0.0017(19)
O4 0.039(2) 0.037(2) 0.0284(17) 0.0006(15) 0.0117(15) -0.0051(15)
O5 0.047(2) 0.068(3) 0.034(2) -0.001(2) 0.0038(18) 0.010(2)
O6 0.049(2) 0.045(2) 0.0232(17) 0.0054(16) 0.0078(16) -0.0028(18)
O7 0.057(2) 0.044(2) 0.0221(17) -0.0063(15) 0.0098(16) -0.0079(19)
O8 0.050(2) 0.036(2) 0.0255(17) -0.0046(15) 0.0125(16) -0.0048(17)
O9 0.044(2) 0.051(2) 0.045(2) -0.009(2) 0.0156(18) -0.002(2)
O10 0.0376(19) 0.039(2) 0.0250(17) -0.0065(15) 0.0071(14) -0.0019(16)
O11 0.037(2) 0.094(4) 0.036(2) 0.003(2) 0.0072(17) 0.004(2)
O12 0.0358(19) 0.064(3) 0.0229(16) -0.0026(17) 0.0075(14) 0.0096(19)
O13 0.047(2) 0.042(2) 0.0310(19) -0.0052(16) 0.0130(16) 0.0012(17)
O14 0.0367(19) 0.043(2) 0.0198(15) -0.0030(14) 0.0029(14) -0.0025(16)
O15 0.047(2) 0.058(3) 0.0291(19) 0.0079(19) 0.0001(16) -0.003(2)
O16 0.0318(18) 0.044(2) 0.0282(18) 0.0018(15) 0.0075(14) -0.0018(16)
O17 0.041(2) 0.061(3) 0.041(2) 0.013(2) 0.0109(18) 0.007(2)
O18 0.036(2) 0.066(3) 0.0269(18) 0.0122(18) 0.0115(15) 0.0152(19)
O19 0.045(2) 0.042(2) 0.0215(16) -0.0013(15) 0.0091(14) 0.0097(17)
O20 0.044(2) 0.049(2) 0.0268(18) 0.0031(16) 0.0084(16) 0.0151(18)
C1 0.050(3) 0.028(2) 0.028(2) -0.0001(19) 0.014(2) -0.003(2)
C2 0.064(4) 0.034(3) 0.028(3) 0.001(2) 0.012(3) -0.002(3)
C3 0.055(4) 0.042(3) 0.033(3) -0.003(2) 0.006(3) 0.002(3)
C4 0.166(11) 0.049(4) 0.040(4) -0.010(3) 0.033(5) 0.002(5)
C5 0.208(14) 0.057(5) 0.051(4) -0.027(4) 0.051(7) -0.037(7)
C6 0.175(12) 0.036(3) 0.062(5) -0.018(3) 0.029(6) 0.007(5)
C7 0.164(11) 0.041(4) 0.058(4) -0.001(3) 0.033(6) 0.003(5)
C8 0.150(9) 0.031(3) 0.038(3) -0.004(3) 0.030(5) 0.003(4)
C9 0.042(3) 0.045(3) 0.042(3) 0.006(2) 0.016(2) 0.006(2)
C10 0.049(4) 0.063(4) 0.045(3) 0.003(3) 0.009(3) 0.001(3)
C11 0.043(3) 0.077(5) 0.039(3) -0.002(3) 0.012(3) 0.009(3)
C12 0.050(4) 0.077(6) 0.087(6) 0.021(5) 0.006(4) 0.015(4)
C13 0.075(6) 0.084(7) 0.106(9) -0.014(6) 0.008(6) 0.023(5)
C14 0.088(8) 0.118(10) 0.105(9) 0.002(8) 0.021(7) 0.055(8)
C15 0.047(5) 0.124(10) 0.091(7) -0.011(7) 0.022(5) 0.018(5)
C16 0.039(3) 0.118(7) 0.040(3) -0.004(4) 0.012(3) 0.006(4)
C17 0.051(3) 0.049(3) 0.029(3) -0.003(2) 0.009(2) 0.011(3)
C18 0.083(9) 0.054(9) 0.028(6) -0.003(6) 0.027(8) 0.025(7)
C19 0.079(10) 0.103(10) 0.047(8) 0.046(7) 0.036(7) 0.042(9)
C20 0.163(17) 0.087(11) 0.073(11) 0.043(8) 0.055(10) 0.075(11)
C21 0.20(2) 0.096(11) 0.154(19) 0.090(11) 0.089(15) 0.092(14)
C22 0.18(2) 0.171(16) 0.19(2) 0.125(16) 0.082(15) 0.119(19)
C23 0.138(18) 0.21(2) 0.146(19) 0.132(16) 0.032(14) 0.083(17)
C24 0.088(12) 0.173(15) 0.079(11) 0.077(11) 0.018(8) 0.061(12)
O21 0.173(18) 0.093(12) 0.143(16) -0.023(11) 0.110(15) 0.001(12)
C1A 0.082(8) 0.073(10) 0.016(5) -0.016(5) -0.006(6) 0.038(8)
C2A 0.152(18) 0.086(10) 0.077(11) 0.028(8) 0.041(13) 0.062(13)
C2B 0.17(2) 0.078(10) 0.075(10) 0.021(9) 0.030(15) 0.024(14)
C2C 0.20(2) 0.087(11) 0.091(12) 0.009(10) 0.053(16) 0.033(16)
C2D 0.23(3) 0.086(12) 0.112(14) 0.031(9) 0.077(18) 0.038(17)
C2E 0.26(3) 0.105(12) 0.068(10) 0.042(10) 0.015(16) 0.047(18)
C2F 0.21(2) 0.098(12) 0.080(10) 0.020(10) 0.033(16) 0.036(17)
C25 0.050(3) 0.036(3) 0.039(3) -0.011(2) 0.016(2) -0.011(2)
C26 0.061(4) 0.069(4) 0.031(3) -0.018(3) 0.028(3) -0.014(3)
C27 0.052(4) 0.060(4) 0.076(5) -0.004(4) 0.026(4) -0.010(3)
C28 0.075(5) 0.086(5) 0.046(4) -0.005(4) 0.026(4) -0.021(4)
C29 0.090(7) 0.123(7) 0.047(4) 0.016(5) 0.013(4) -0.033(5)
C30 0.077(7) 0.120(8) 0.158(11) 0.059(8) 0.046(7) -0.007(6)
C31 0.131(10) 0.092(8) 0.189(14) 0.059(8) 0.086(10) 0.013(7)
C32 0.134(9) 0.063(5) 0.166(11) 0.014(6) 0.108(9) 0.005(6)
C33 0.045(3) 0.046(3) 0.031(2) -0.007(2) 0.009(2) -0.006(3)
C34 0.045(3) 0.067(4) 0.030(3) -0.011(3) 0.003(2) 0.003(3)
C35 0.052(4) 0.079(5) 0.053(4) -0.031(4) 0.020(3) -0.010(4)
C36 0.064(5) 0.062(5) 0.078(6) -0.016(4) 0.016(4) -0.019(4)
C37 0.081(7) 0.062(6) 0.158(11) -0.026(6) 0.035(7) -0.019(5)
C38 0.088(8) 0.100(9) 0.200(15) -0.072(10) 0.040(9) -0.043(7)
C39 0.093(9) 0.157(14) 0.214(17) -0.104(13) 0.013(10) -0.043(10)
C40 0.053(5) 0.136(10) 0.125(9) -0.062(8) 0.023(6) -0.012(6)
C41 0.039(3) 0.070(4) 0.036(3) -0.005(3) 0.007(2) -0.002(3)
C42 0.047(4) 0.085(5) 0.034(3) 0.000(3) 0.009(3) 0.009(3)
C43 0.054(4) 0.121(6) 0.030(3) -0.012(4) 0.013(3) 0.018(4)
C44 0.040(4) 0.168(9) 0.061(5) -0.003(6) 0.015(3) 0.013(4)
C45 0.074(6) 0.212(11) 0.065(6) -0.011(8) 0.000(5) 0.057(7)
C46 0.094(7) 0.199(10) 0.080(7) -0.009(9) 0.000(6) 0.084(8)
C47 0.134(9) 0.137(9) 0.098(9) -0.017(8) 0.001(8) 0.062(7)
C48 0.068(5) 0.123(7) 0.074(6) -0.007(6) 0.004(5) 0.024(5)
C49 0.064(4) 0.027(2) 0.024(2) 0.0012(19) 0.012(2) -0.004(2)
C50 0.058(3) 0.032(2) 0.020(2) 0.0015(19) 0.005(2) 0.005(2)
C51 0.062(4) 0.028(2) 0.021(2) 0.0028(18) 0.003(2) -0.004(2)
C52 0.201(12) 0.041(4) 0.048(4) 0.005(3) 0.061(6) 0.004(5)
C53 0.231(14) 0.037(4) 0.061(5) 0.004(4) 0.051(7) -0.021(6)
C54 0.136(8) 0.033(3) 0.046(4) 0.000(3) 0.010(4) 0.012(4)
C55 0.136(8) 0.046(4) 0.055(4) -0.004(3) 0.034(5) 0.017(5)
C56 0.104(6) 0.043(3) 0.054(4) -0.005(3) 0.045(4) 0.001(4)
C57 0.039(3) 0.056(4) 0.037(3) 0.011(3) 0.008(2) 0.006(3)
C58 0.034(3) 0.092(6) 0.036(3) 0.024(3) 0.003(2) 0.002(3)
C59 0.048(4) 0.071(5) 0.080(5) 0.011(4) 0.023(4) -0.001(3)
C60 0.063(5) 0.100(6) 0.086(7) 0.001(6) 0.003(5) -0.021(5)
C61 0.072(6) 0.112(8) 0.142(11) -0.015(8) 0.023(7) -0.025(5)
C62 0.101(8) 0.094(7) 0.247(18) 0.008(10) 0.061(9) -0.038(6)
C63 0.080(6) 0.085(6) 0.285(19) 0.047(10) 0.055(9) -0.001(6)
C64 0.059(5) 0.083(6) 0.170(12) 0.042(7) 0.037(6) -0.002(4)
C65 0.045(3) 0.035(3) 0.033(3) 0.003(2) 0.010(2) 0.009(2)
C66 0.053(3) 0.053(3) 0.023(2) 0.001(2) 0.017(2) 0.010(3)
C67 0.059(4) 0.065(4) 0.053(4) 0.020(3) -0.003(3) -0.020(3)
C68 0.101(8) 0.127(8) 0.078(7) 0.005(6) 0.030(5) -0.050(7)
C69 0.135(11) 0.172(11) 0.132(12) 0.032(10) 0.025(8) -0.094(10)
C70 0.136(10) 0.083(6) 0.197(15) 0.058(7) -0.025(9) -0.062(8)
C71 0.068(6) 0.048(4) 0.247(15) 0.027(6) -0.041(7) -0.011(4)
C72 0.054(5) 0.039(4) 0.197(12) 0.000(5) 0.009(6) -0.002(3)
C73 0.055(3) 0.040(3) 0.018(2) -0.0030(19) 0.008(2) 0.008(2)
C74 0.051(3) 0.061(4) 0.023(2) -0.005(3) 0.006(2) 0.004(3)
C75 0.043(3) 0.051(3) 0.036(3) 0.003(2) 0.008(2) 0.017(3)
C76 0.097(7) 0.064(5) 0.069(6) 0.006(4) -0.026(5) -0.001(5)
C77 0.104(8) 0.064(6) 0.095(8) 0.009(5) -0.008(6) -0.014(5)
C78 0.115(9) 0.062(5) 0.082(7) 0.015(5) 0.004(6) 0.003(5)
C79 0.132(10) 0.113(9) 0.053(5) 0.028(6) 0.003(6) 0.024(8)
C80 0.120(8) 0.057(5) 0.051(4) 0.003(4) 0.001(5) 0.016(5)
O100 0.049(3) 0.033(2) 0.086(4) -0.019(2) 0.011(2) 0.0019(19)
O101 0.049(2) 0.0295(18) 0.0313(19) -0.0011(15) 0.0126(16) -0.0057(16)
C100 0.060(3) 0.029(2) 0.029(2) -0.0051(19) 0.013(2) 0.005(2)
C101 0.068(3) 0.026(2) 0.041(3) -0.006(2) 0.018(3) -0.001(2)
C102 0.061(7) 0.039(5) 0.102(13) -0.036(6) 0.019(8) -0.001(5)
C103 0.054(6) 0.063(6) 0.029(6) -0.022(5) 0.004(5) 0.008(4)
C10A 0.075(6) 0.046(5) 0.041(6) -0.017(5) 0.019(5) -0.007(4)
C10B 0.092(7) 0.032(4) 0.063(6) -0.023(4) 0.020(5) -0.009(4)
C104 0.133(6) 0.041(3) 0.067(4) -0.001(3) 0.038(4) 0.003(3)
C105 0.122(6) 0.039(3) 0.039(3) -0.003(3) 0.022(4) 0.013(4)
O102 0.097(4) 0.047(3) 0.038(2) 0.007(2) 0.021(3) 0.017(3)
O103 0.060(3) 0.033(2) 0.042(2) -0.0109(17) 0.006(2) 0.0104(18)
O110 0.149(6) 0.026(2) 0.036(2) 0.0009(17) 0.040(3) -0.005(3)
O111 0.108(4) 0.0239(19) 0.034(2) -0.0022(16) 0.028(2) -0.009(2)
C110 0.093(5) 0.030(3) 0.028(3) 0.002(2) 0.020(3) 0.005(3)
C111 0.139(8) 0.033(3) 0.037(3) -0.002(3) 0.015(4) -0.013(4)
C112 0.092(10) 0.050(5) 0.062(7) -0.016(5) 0.038(7) -0.026(6)
C113 0.085(8) 0.051(5) 0.078(8) -0.005(5) 0.044(6) -0.011(5)
C11A 0.100(17) 0.022(6) 0.043(9) -0.001(5) 0.033(11) -0.030(10)
C11B 0.134(17) 0.019(7) 0.107(12) -0.012(6) 0.086(12) -0.009(9)
C114 0.087(6) 0.044(4) 0.105(7) -0.013(4) 0.021(5) -0.004(4)
C115 0.062(4) 0.053(4) 0.054(4) -0.004(3) 0.006(3) -0.009(3)
O112 0.070(3) 0.059(3) 0.067(3) 0.007(3) 0.025(3) -0.005(3)
O113 0.118(5) 0.059(3) 0.032(2) -0.004(2) 0.027(3) -0.021(3)
O300 0.050(2) 0.0265(18) 0.0307(18) 0.0015(15) 0.0049(16) -0.0049(16)
O301 0.055(2) 0.0283(19) 0.046(2) -0.0050(17) 0.0179(19) 0.0010(17)
O400 0.048(2) 0.057(3) 0.0339(19) 0.0020(19) 0.0110(17) 0.003(2)
O401 0.104(5) 0.064(4) 0.068(4) 0.005(3) 0.016(4) 0.005(3)
O402 0.048(2) 0.061(3) 0.036(2) 0.009(2) 0.0117(18) 0.017(2)
O500 0.051(2) 0.037(2) 0.0313(19) 0.0034(15) 0.0110(17) 0.0053(17)
O501 0.056(3) 0.051(2) 0.035(2) 0.0071(18) 0.0163(19) 0.010(2)
O502 0.099(4) 0.048(3) 0.052(3) -0.005(2) 0.006(3) -0.010(3)
O503 0.150(7) 0.070(4) 0.046(3) -0.011(3) 0.043(4) -0.007(4)
O504 0.079(4) 0.232(12) 0.055(4) -0.016(5) 0.021(3) -0.067(6)
O506 0.071(4) 0.125(6) 0.066(4) 0.032(4) 0.024(3) 0.022(4)
O507 0.072(4) 0.071(4) 0.083(4) -0.005(3) 0.023(3) -0.019(3)
O508 0.142(8) 0.076(5) 0.096(6) 0.018(4) 0.007(5) -0.012(5)
O510 0.137(10) 0.137(10) 0.299(19) 0.034(11) 0.071(11) 0.001(8)
O512 0.141(8) 0.096(6) 0.100(6) 0.016(5) 0.058(6) 0.034(5)
O513 0.103(5) 0.079(5) 0.108(6) -0.024(4) 0.050(5) -0.001(4)
O516 0.31(2) 0.179(15) 0.144(12) -0.009(10) 0.066(13) -0.043(14)
O514 0.177(13) 0.252(18) 0.31(2) -0.175(17) -0.035(13) 0.096(13)
O530 0.067(5) 0.120(8) 0.39(2) -0.044(11) 0.058(9) 0.019(5)
O531 0.199(15) 0.38(3) 0.26(2) 0.117(19) 0.121(15) 0.035(17)
O543 0.108(9) 0.098(9) 0.025(4) -0.011(5) 0.022(5) -0.063(8)
O54E 0.19(3) 0.38(5) 0.13(2) -0.06(3) 0.09(2) -0.08(3)
O54C 0.087(5) 0.083(5) 0.093(5) 0.022(4) 0.020(4) -0.015(4)
O54D 0.158(10) 0.220(15) 0.122(9) -0.043(9) 0.044(8) 0.006(10)
O540 0.023(4) 0.142(12) 0.073(7) -0.060(8) -0.006(4) 0.030(5)
O54A 0.030(6) 0.39(3) 0.070(9) -0.033(14) 0.013(6) 0.030(11)
O550 0.133(12) 0.078(8) 0.041(6) -0.015(5) -0.018(7) 0.056(8)
O55A 0.123(13) 0.122(14) 0.067(9) 0.004(9) 0.006(9) 0.034(11)
O555 0.110(11) 0.074(8) 0.043(6) 0.028(5) 0.023(6) 0.075(8)
O55Z 0.16(3) 0.32(5) 0.100(17) 0.03(3) 0.016(17) 0.04(3)
O55F 0.093(12) 0.21(2) 0.119(14) 0.090(14) 0.034(10) -0.018(13)
O565 0.106(12) 0.194(19) 0.101(12) -0.081(13) -0.025(10) 0.069(13)
O56F 0.114(14) 0.19(2) 0.113(15) 0.000(14) -0.041(12) 0.023(14)
O54F 0.055(4) 0.195(10) 0.125(7) -0.092(7) -0.007(4) 0.013(5)
O509 0.104(7) 0.51(3) 0.103(7) 0.002(13) 0.054(6) -0.027(13)
O517 0.103(7) 0.40(3) 0.139(10) -0.007(14) 0.053(7) -0.016(12)
O520 0.032(4) 0.075(7) 0.031(4) -0.013(4) 0.013(4) -0.013(4)
O521 0.066(6) 0.050(5) 0.037(5) -0.001(4) 0.007(4) -0.027(5)
O52A 0.042(9) 0.090(15) 0.041(9) 0.028(11) -0.007(8) -0.048(10)
O52B 0.15(3) 0.036(10) 0.020(9) 0.002(7) -0.024(13) -0.014(14)
O580 0.075(8) 0.079(9) 0.086(9) 0.004(7) 0.001(7) 0.022(7)
O57A 0.21(3) 0.25(3) 0.16(2) 0.09(2) 0.02(2) 0.04(2)
O58A 0.029(5) 0.198(19) 0.216(19) 0.119(16) 0.028(8) 0.038(8)
N575 0.084(11) 0.133(16) 0.080(10) 0.000(10) 0.003(8) -0.020(9)
O575 0.19(2) 0.104(14) 0.156(16) 0.049(13) 0.096(17) 0.048(15)
O576 0.106(11) 0.126(14) 0.083(10) -0.005(9) 0.024(8) -0.004(9)
O577 0.054(7) 0.129(12) 0.080(8) -0.003(8) -0.014(6) -0.032(7)

loop_
_atom_type_symbol
_atom_type_description
_atom_type_scat_dispersion_real
_atom_type_scat_dispersion_imag
_atom_type_scat_source
C C 0.0033 0.0016 'International Tables Vol C Tables 4.2.6.8 and 6.1.1.4'
H H 0.0000 0.0000 'International Tables Vol C Tables 4.2.6.8 and 6.1.1.4'
N N 0.0061 0.0033 'International Tables Vol C Tables 4.2.6.8 and 6.1.1.4'
O O 0.0106 0.0060 'International Tables Vol C Tables 4.2.6.8 and 6.1.1.4'
Cu Cu 0.3201 1.2651 'International Tables Vol C Tables 4.2.6.8 and 6.1.1.4'
La La -0.2871 2.4523 'International Tables Vol C Tables 4.2.6.8 and 6.1.1.4'

loop_
_geom_angle_atom_site_label_1
_geom_angle_atom_site_label_2
_geom_angle_atom_site_label_3
_geom_angle
O110 La1 O300 144.65(14)
O110 La1 O10 113.11(19)
O300 La1 O10 74.65(13)
O110 La1 O4 112.11(19)
O300 La1 O4 74.02(13)
O10 La1 O4 133.88(12)
O110 La1 O8 73.91(15)
O300 La1 O8 77.31(13)
O10 La1 O8 69.98(13)
O4 La1 O8 132.62(13)
O110 La1 O6 74.14(18)
O300 La1 O6 76.69(13)
O10 La1 O6 133.87(13)
O4 La1 O6 68.24(13)
O8 La1 O6 68.97(13)
O110 La1 O2 142.09(14)
O300 La1 O2 73.25(12)
O10 La1 O2 69.32(12)
O4 La1 O2 69.76(12)
O8 La1 O2 134.56(13)
O6 La1 O2 133.42(12)
O110 La1 O101 71.01(14)
O300 La1 O101 139.37(13)
O10 La1 O101 114.78(13)
O4 La1 O101 72.46(13)
O8 La1 O101 143.25(13)
O6 La1 O101 110.59(14)
O2 La1 O101 74.08(12)
O110 La1 O100 71.79(19)
O300 La1 O100 138.31(15)
O10 La1 O100 69.74(14)
O4 La1 O100 117.58(15)
O8 La1 O100 108.99(16)
O6 La1 O100 144.80(16)
O2 La1 O100 74.42(16)
O101 La1 O100 49.14(14)
O110 La1 C100 65.76(16)
O300 La1 C100 149.58(14)
O10 La1 C100 93.70(16)
O4 La1 C100 96.56(15)
O8 La1 C100 125.65(15)
O6 La1 C100 127.42(16)
O2 La1 C100 76.35(14)
O101 La1 C100 24.87(16)
O100 La1 C100 24.79(17)
O12 La2 O18 135.86(14)
O12 La2 O301 80.15(16)
O18 La2 O301 74.56(15)
O12 La2 O102 75.20(18)
O18 La2 O102 104.25(16)
O301 La2 O102 142.00(17)
O12 La2 O113 102.89(19)
O18 La2 O113 119.7(2)
O301 La2 O113 140.22(16)
O102 La2 O113 74.31(19)
O12 La2 O16 133.84(13)
O18 La2 O16 70.40(12)
O301 La2 O16 72.17(14)
O102 La2 O16 144.43(17)
O113 La2 O16 78.40(18)
O12 La2 O14 68.51(12)
O18 La2 O14 133.95(13)
O301 La2 O14 73.69(13)
O102 La2 O14 121.28(15)
O113 La2 O14 70.97(15)
O16 La2 O14 68.64(12)
O12 La2 O20 70.28(13)
O18 La2 O20 68.72(13)
O301 La2 O20 75.57(14)
O102 La2 O20 69.13(15)
O113 La2 O20 143.36(16)
O16 La2 O20 133.05(13)
O14 La2 O20 131.74(13)
O12 La2 O112 141.26(17)
O18 La2 O112 71.32(18)
O301 La2 O112 138.58(17)
O102 La2 O112 70.4(2)
O113 La2 O112 51.0(2)
O16 La2 O112 74.76(16)
O14 La2 O112 115.87(16)
O20 La2 O112 111.88(17)
O12 La2 C115 124.3(2)
O18 La2 C115 94.7(2)
O301 La2 C115 147.6(2)
O102 La2 C115 70.0(2)
O113 La2 C115 26.5(2)
O16 La2 C115 75.39(19)
O14 La2 C115 94.54(19)
O20 La2 C115 129.69(19)
O112 La2 C115 24.5(2)
N10 Cu1 O2 92.17(19)
N10 Cu1 O1 175.0(2)
O2 Cu1 O1 84.19(16)
N10 Cu1 N9 83.4(2)
O2 Cu1 N9 171.1(2)
O1 Cu1 N9 100.6(2)
N2 Cu2 O4 93.55(17)
N2 Cu2 O3 176.96(18)
O4 Cu2 O3 84.16(18)
N2 Cu2 N1 81.1(2)
O4 Cu2 N1 173.7(2)
O3 Cu2 N1 101.1(2)
N4 Cu3 O6 92.23(19)
N4 Cu3 O5 167.1(2)
O6 Cu3 O5 85.62(18)
N4 Cu3 N3 82.1(2)
O6 Cu3 N3 173.2(2)
O5 Cu3 N3 99.1(2)
N6 Cu4 O8 91.90(19)
N6 Cu4 O7 166.7(2)
O8 Cu4 O7 83.07(17)
N6 Cu4 N5 81.1(2)
O8 Cu4 N5 168.3(2)
O7 Cu4 N5 101.68(18)
N6 Cu4 O111 102.9(2)
O8 Cu4 O111 96.61(18)
O7 Cu4 O111 89.9(2)
N5 Cu4 O111 94.1(2)
N8 Cu5 O10 92.43(19)
N8 Cu5 O9 173.3(2)
O10 Cu5 O9 84.83(17)
N8 Cu5 N7 81.0(2)
O10 Cu5 N7 168.0(3)
O9 Cu5 N7 100.5(2)
N20 Cu6 O12 93.16(18)
N20 Cu6 O11 172.7(3)
O12 Cu6 O11 84.80(17)
N20 Cu6 N19 82.5(2)
O12 Cu6 N19 167.0(3)
O11 Cu6 N19 97.9(2)
N20 Cu6 O52B 86.0(10)
O12 Cu6 O52B 92.6(5)
O11 Cu6 O52B 101.1(10)
N19 Cu6 O52B 99.3(5)
N12 Cu7 O13 176.5(2)
N12 Cu7 O14 91.93(18)
O13 Cu7 O14 84.74(16)
N12 Cu7 N11 82.6(2)
O13 Cu7 N11 100.5(2)
O14 Cu7 N11 171.5(3)
N14 Cu8 O16 93.02(17)
N14 Cu8 O15 171.54(19)
O16 Cu8 O15 84.57(17)
N14 Cu8 N13 82.08(19)
O16 Cu8 N13 172.8(2)
O15 Cu8 N13 101.01(19)
N16 Cu9 O18 93.4(2)
N16 Cu9 O17 164.0(2)
O18 Cu9 O17 84.99(18)
N16 Cu9 N15 82.4(2)
O18 Cu9 N15 172.9(3)
O17 Cu9 N15 97.4(2)
N18 Cu10 O20 91.95(19)
N18 Cu10 O19 168.15(19)
O20 Cu10 O19 82.99(17)
N18 Cu10 N17 82.1(2)
O20 Cu10 N17 171.66(19)
O19 Cu10 N17 101.72(18)
N18 Cu10 O103 100.52(19)
O20 Cu10 O103 94.94(18)
O19 Cu10 O103 90.62(17)
N17 Cu10 O103 91.9(2)
C2 N1 Cu2 113.4(4)
C1 N2 O2 113.9(4)
C1 N2 Cu2 120.9(4)
O2 N2 Cu2 125.1(3)
C10 N3 Cu3 112.4(4)
C9 N4 O4 115.9(5)
C9 N4 Cu3 120.5(4)
O4 N4 Cu3 123.5(3)
C1A N5 C18 15.7(8)
C1A N5 Cu4 111.0(4)
C18 N5 Cu4 114.0(3)
C17 N6 O6 115.9(5)
C17 N6 Cu4 119.5(4)
O6 N6 Cu4 124.5(4)
C26 N7 Cu5 113.7(5)
C25 N8 O8 114.9(5)
C25 N8 Cu5 120.4(5)
O8 N8 Cu5 124.7(3)
C34 N9 Cu1 112.0(4)
C33 N10 O10 114.7(4)
C33 N10 Cu1 118.5(4)
O10 N10 Cu1 126.2(4)
C42 N11 Cu7 112.1(4)
C41 N12 O12 114.9(5)
C41 N12 Cu7 120.2(4)
O12 N12 Cu7 124.7(3)
C50 N13 Cu8 111.4(3)
C49 N14 O14 114.9(5)
C49 N14 Cu8 119.5(4)
O14 N14 Cu8 125.4(3)
C58 N15 Cu9 111.5(4)
C57 N16 O16 113.7(5)
C57 N16 Cu9 120.5(5)
O16 N16 Cu9 125.2(4)
C66 N17 Cu10 112.0(3)
C65 N18 O18 114.3(5)
C65 N18 Cu10 120.2(4)
O18 N18 Cu10 125.5(4)
C74 N19 Cu6 112.7(4)
C73 N20 O20 114.2(5)
C73 N20 Cu6 119.5(4)
O20 N20 Cu6 126.1(3)
C1 O1 Cu1 108.0(3)
N2 O2 Cu1 109.3(3)
N2 O2 La1 117.9(3)
Cu1 O2 La1 118.61(16)
C9 O3 Cu2 108.5(4)
N4 O4 Cu2 108.0(3)
N4 O4 La1 124.9(3)
Cu2 O4 La1 121.30(18)
C17 O5 Cu3 106.6(3)
N6 O6 Cu3 108.5(3)
N6 O6 La1 119.0(3)
Cu3 O6 La1 126.11(18)
C25 O7 Cu4 106.1(3)
N8 O8 Cu4 107.3(3)
N8 O8 La1 119.5(3)
Cu4 O8 La1 117.14(19)
C33 O9 Cu5 107.5(4)
N10 O10 Cu5 108.3(3)
N10 O10 La1 119.5(3)
Cu5 O10 La1 122.01(18)
C41 O11 Cu6 107.1(4)
N12 O12 Cu6 109.0(3)
N12 O12 La2 124.3(3)
Cu6 O12 La2 124.76(18)
C49 O13 Cu7 107.4(3)
N14 O14 Cu7 107.7(3)
N14 O14 La2 118.5(3)
Cu7 O14 La2 119.62(17)
C57 O15 Cu8 107.1(4)
N16 O16 Cu8 109.1(3)
N16 O16 La2 119.3(3)
Cu8 O16 La2 120.54(18)
C65 O17 Cu9 107.5(4)
N18 O18 Cu9 109.0(3)
N18 O18 La2 115.0(3)
Cu9 O18 La2 121.9(2)
C73 O19 Cu10 106.7(3)
N20 O20 Cu10 108.3(3)
N20 O20 La2 118.7(3)
Cu10 O20 La2 113.1(2)
N2 C1 O1 124.2(5)
N2 C1 C2 115.1(5)
O1 C1 C2 120.6(5)
N1 C2 C3 112.4(6)
N1 C2 C1 108.1(5)
C3 C2 C1 110.2(5)
C4 C3 C8 118.4(6)
C4 C3 C2 120.5(6)
C8 C3 C2 121.0(5)
C3 C4 C5 121.4(8)
C6 C5 C4 119.9(7)
C7 C6 C5 120.4(7)
C6 C7 C8 119.8(8)
C3 C8 C7 119.9(7)
O3 C9 N4 123.5(6)
O3 C9 C10 121.5(6)
N4 C9 C10 115.0(6)
C11 C10 N3 113.6(6)
C11 C10 C9 110.7(6)
N3 C10 C9 109.5(6)
C12 C11 C16 119.1(8)
C12 C11 C10 121.0(7)
C16 C11 C10 119.8(8)
C11 C12 C13 120.9(9)
C12 C13 C14 117.2(12)
C15 C14 C13 121.6(10)
C16 C15 C14 120.5(9)
C15 C16 C11 120.7(10)
N6 C17 O5 123.3(5)
N6 C17 C18 118.0(6)
O5 C17 C18 118.6(5)
N6 C17 C1A 115.5(6)
O5 C17 C1A 120.0(5)
C18 C17 C1A 15.3(8)
N5 C18 C17 107.2(5)
N5 C18 C19 111.8(8)
C17 C18 C19 104.9(7)
C24 C19 C20 118.6(13)
C24 C19 C18 121.6(13)
C20 C19 C18 119.8(12)
C19 C20 C21 121.6(18)
C22 C21 C20 117.9(19)
C23 C22 C21 122.4(17)
C22 C23 C24 118.7(18)
C19 C24 C23 120.3(17)
N5 C1A C17 107.2(5)
N5 C1A C2A 101.0(8)
C17 C1A C2A 116.7(10)
C2F C2A C2B 115.0(13)
C2F C2A C1A 124.2(14)
C2B C2A C1A 120.8(13)
C2A C2B C2C 123.7(16)
C2D C2C C2B 117.5(17)
C2E C2D C2C 121.6(17)
C2D C2E C2F 118.8(17)
C2A C2F C2E 122.4(17)
N8 C25 O7 123.9(6)
N8 C25 C26 115.6(6)
O7 C25 C26 120.5(5)
N7 C26 C25 107.5(5)
N7 C26 C27 111.9(7)
C25 C26 C27 111.7(6)
C28 C27 C32 117.2(9)
C28 C27 C26 121.3(8)
C32 C27 C26 121.2(8)
C27 C28 C29 121.5(10)
C28 C29 C30 118.4(11)
C31 C30 C29 122.3(12)
C32 C31 C30 117.3(14)
C31 C32 C27 122.7(11)
O9 C33 N10 124.1(5)
O9 C33 C34 120.9(5)
N10 C33 C34 115.0(5)
N9 C34 C35 111.1(6)
N9 C34 C33 109.4(5)
C35 C34 C33 111.2(6)
C36 C35 C40 122.5(9)
C36 C35 C34 120.8(7)
C40 C35 C34 116.7(9)
C35 C36 C37 121.2(9)
C38 C37 C36 118.1(11)
C37 C38 C39 119.9(11)
C40 C39 C38 122.8(11)
C35 C40 C39 115.2(11)
O11 C41 N12 124.0(6)
O11 C41 C42 120.3(6)
N12 C41 C42 115.5(5)
N11 C42 C43 115.3(7)
N11 C42 C41 108.2(5)
C43 C42 C41 109.5(6)
C48 C43 C44 119.4(10)
C48 C43 C42 121.2(8)
C44 C43 C42 119.4(10)
C45 C44 C43 123.0(15)
C44 C45 C46 116.4(13)
C47 C46 C45 122.8(13)
C46 C47 C48 118.6(17)
C43 C48 C47 119.8(12)
O13 C49 N14 123.4(5)
O13 C49 C50 121.2(5)
N14 C49 C50 115.3(6)
N13 C50 C49 108.5(4)
N13 C50 C51 112.4(5)
C49 C50 C51 109.6(5)
C56 C51 C52 118.6(6)
C56 C51 C50 120.6(6)
C52 C51 C50 120.9(6)
C51 C52 C53 120.1(8)
C54 C53 C52 120.4(9)
C55 C54 C53 120.3(7)
C54 C55 C56 118.9(8)
C51 C56 C55 121.7(7)
O15 C57 N16 125.5(6)
O15 C57 C58 120.0(6)
N16 C57 C58 114.4(6)
C59 C58 N15 111.7(6)
C59 C58 C57 112.4(7)
N15 C58 C57 109.4(5)
C64 C59 C60 118.5(10)
C64 C59 C58 120.6(9)
C60 C59 C58 119.9(9)
C61 C60 C59 121.0(12)
C62 C61 C60 119.4(12)
C61 C62 C63 120.2(13)
C62 C63 C64 120.1(14)
C59 C64 C63 120.0(12)
O17 C65 N18 123.9(5)
O17 C65 C66 120.6(5)
N18 C65 C66 115.4(5)
C67 C66 N17 115.0(4)
C67 C66 C65 110.8(5)
N17 C66 C65 109.5(5)
C68 C67 C72 121.7(9)
C68 C67 C66 119.5(9)
C72 C67 C66 118.8(8)
C67 C68 C69 121.0(12)
C70 C69 C68 116.6(12)
C69 C70 C71 122.2(10)
C70 C71 C72 119.3(11)
C67 C72 C71 119.1(11)
O19 C73 N20 122.7(5)
O19 C73 C74 121.3(4)
N20 C73 C74 116.0(5)
N19 C74 C73 109.1(4)
N19 C74 C75 113.1(6)
C73 C74 C75 110.0(5)
C76 C75 C80 118.9(7)
C76 C75 C74 122.0(6)
C80 C75 C74 119.0(6)
C75 C76 C77 120.8(8)
C78 C77 C76 119.1(9)
C77 C78 C79 120.3(9)
C80 C79 C78 119.2(9)
C75 C80 C79 121.2(9)
C100 O100 La1 93.6(4)
C100 O101 La1 94.5(3)
O100 C100 O101 120.2(5)
O100 C100 C101 120.6(6)
O101 C100 C101 119.2(5)
O100 C100 La1 61.6(3)
O101 C100 La1 60.6(3)
C101 C100 La1 165.9(4)
C100 C101 C10A 117.3(8)
C100 C101 C102 115.0(7)
C10A C101 C102 23.7(8)
C101 C102 C103 99.5(8)
C104 C103 C102 115.0(9)
C101 C10A C10B 114.8(11)
C104 C10B C10A 98.9(9)
C103 C104 C105 115.4(9)
C103 C104 C10B 31.2(8)
C105 C104 C10B 120.2(9)
O102 C105 O103 126.9(7)
O102 C105 C104 117.6(7)
O103 C105 C104 115.2(7)
C105 O102 La2 132.5(6)
C105 O103 Cu10 125.7(5)
C110 O110 La1 145.6(6)
C110 O111 Cu4 116.8(4)
O110 C110 O111 124.7(6)
O110 C110 C111 116.9(6)
O111 C110 C111 118.4(6)
C112 C111 C110 119.9(7)
C112 C111 C11A 29.4(11)
C110 C111 C11A 112.7(9)
C111 C112 C113 112.5(9)
C114 C113 C112 115.5(10)
C11B C11A C111 128.3(16)
C114 C11B C11A 115.4(15)
C11B C114 C113 63.9(13)
C11B C114 C115 136.4(11)
C113 C114 C115 111.9(8)
O112 C115 O113 123.6(7)
O112 C115 C114 118.6(8)
O113 C115 C114 117.5(8)
O112 C115 La2 62.9(4)
O113 C115 La2 60.8(4)
C114 C115 La2 172.4(6)
C115 O112 La2 92.6(5)
C115 O113 La2 92.8(4)
O575 N575 O577 120.1(11)
O575 N575 O576 118.4(10)
O577 N575 O576 121.3(10)

loop_
_geom_bond_atom_site_label_1
_geom_bond_atom_site_label_2
_geom_bond_distance
La1 O110 2.490(5)
La1 O300 2.533(4)
La1 O10 2.536(4)
La1 O4 2.556(4)
La1 O8 2.552(4)
La1 O6 2.561(4)
La1 O2 2.586(4)
La1 O101 2.601(4)
La1 O100 2.624(5)
La1 C100 2.977(6)
La2 O12 2.524(4)
La2 O18 2.540(4)
La2 O301 2.546(4)
La2 O102 2.548(5)
La2 O113 2.555(5)
La2 O16 2.578(4)
La2 O14 2.604(4)
La2 O20 2.605(4)
La2 O112 2.606(6)
La2 C115 2.925(8)
Cu1 N10 1.904(5)
Cu1 O2 1.916(4)
Cu1 O1 1.955(4)
Cu1 N9 2.000(6)
Cu2 N2 1.903(4)
Cu2 O4 1.926(4)
Cu2 O3 1.969(5)
Cu2 N1 2.002(5)
Cu3 N4 1.920(5)
Cu3 O6 1.927(4)
Cu3 O5 1.958(5)
Cu3 N3 2.025(6)
Cu4 N6 1.911(5)
Cu4 O8 1.960(4)
Cu4 O7 1.983(5)
Cu4 N5 2.035(5)
Cu4 O111 2.276(4)
Cu5 N8 1.925(5)
Cu5 O10 1.939(4)
Cu5 O9 1.958(5)
Cu5 N7 2.000(7)
Cu6 N20 1.898(5)
Cu6 O12 1.928(4)
Cu6 O11 1.963(5)
Cu6 N19 2.008(5)
Cu6 O52B 2.40(2)
Cu7 N12 1.897(4)
Cu7 O13 1.952(4)
Cu7 O14 1.956(4)
Cu7 N11 2.005(6)
Cu8 N14 1.903(5)
Cu8 O16 1.922(4)
Cu8 O15 1.938(5)
Cu8 N13 2.012(4)
Cu9 N16 1.927(5)
Cu9 O18 1.929(4)
Cu9 O17 1.944(5)
Cu9 N15 2.016(6)
Cu10 N18 1.908(5)
Cu10 O20 1.952(4)
Cu10 O19 1.976(4)
Cu10 N17 2.034(5)
Cu10 O103 2.295(4)
N1 C2 1.476(9)
N2 C1 1.289(7)
N2 O2 1.415(5)
N3 C10 1.492(9)
N4 C9 1.303(8)
N4 O4 1.396(6)
N5 C1A 1.475(5)
N5 C18 1.476(5)
N6 C17 1.286(8)
N6 O6 1.407(6)
N7 C26 1.484(8)
N8 C25 1.283(8)
N8 O8 1.416(7)
N9 C34 1.486(9)
N10 C33 1.326(8)
N10 O10 1.391(6)
N11 C42 1.514(9)
N12 C41 1.306(8)
N12 O12 1.394(6)
N13 C50 1.503(8)
N14 C49 1.321(7)
N14 O14 1.402(5)
N15 C58 1.502(10)
N16 C57 1.293(8)
N16 O16 1.383(7)
N17 C66 1.487(8)
N18 C65 1.310(8)
N18 O18 1.397(6)
N19 C74 1.491(8)
N20 C73 1.315(7)
N20 O20 1.399(6)
O1 C1 1.286(7)
O3 C9 1.248(8)
O5 C17 1.339(8)
O7 C25 1.306(8)
O9 C33 1.269(7)
O11 C41 1.296(8)
O13 C49 1.299(8)
O15 C57 1.269(8)
O17 C65 1.300(7)
O19 C73 1.312(7)
C1 C2 1.517(8)
C2 C3 1.489(8)
C3 C4 1.398(9)
C3 C8 1.394(9)
C4 C5 1.398(11)
C5 C6 1.375(13)
C6 C7 1.382(12)
C7 C8 1.433(10)
C9 C10 1.531(9)
C10 C11 1.478(11)
C11 C12 1.387(13)
C11 C16 1.418(10)
C12 C13 1.416(14)
C13 C14 1.422(17)
C14 C15 1.369(19)
C15 C16 1.362(15)
C17 C18 1.5101(11)
C17 C1A 1.5103(11)
C18 C19 1.5101(11)
C19 C24 1.395(16)
C19 C20 1.426(17)
C20 C21 1.411(16)
C21 C22 1.39(2)
C22 C23 1.40(2)
C23 C24 1.426(18)
C1A C2A 1.5103(11)
C2A C2F 1.414(16)
C2A C2B 1.434(17)
C2B C2C 1.419(17)
C2C C2D 1.40(2)
C2D C2E 1.40(2)
C2E C2F 1.429(18)
C25 C26 1.527(9)
C26 C27 1.532(11)
C27 C28 1.343(11)
C27 C32 1.357(14)
C28 C29 1.398(14)
C29 C30 1.332(19)
C30 C31 1.35(2)
C31 C32 1.378(16)
C33 C34 1.537(8)
C34 C35 1.494(11)
C35 C36 1.368(11)
C35 C40 1.409(11)
C36 C37 1.414(11)
C37 C38 1.363(14)
C38 C39 1.420(16)
C39 C40 1.393(15)
C41 C42 1.514(9)
C42 C43 1.492(12)
C43 C48 1.392(17)
C43 C44 1.407(13)
C44 C45 1.368(17)
C45 C46 1.45(3)
C46 C47 1.36(2)
C47 C48 1.438(17)
C49 C50 1.503(8)
C50 C51 1.522(8)
C51 C56 1.361(9)
C51 C52 1.386(10)
C52 C53 1.382(12)
C53 C54 1.381(14)
C54 C55 1.352(13)
C55 C56 1.409(11)
C57 C58 1.551(9)
C58 C59 1.487(13)
C59 C64 1.324(14)
C59 C60 1.393(13)
C60 C61 1.336(17)
C61 C62 1.35(2)
C62 C63 1.35(2)
C63 C64 1.376(19)
C65 C66 1.517(7)
C66 C67 1.479(10)
C67 C68 1.353(14)
C67 C72 1.358(15)
C68 C69 1.412(13)
C69 C70 1.399(16)
C70 C71 1.356(16)
C71 C72 1.413(11)
C73 C74 1.503(8)
C74 C75 1.534(9)
C75 C76 1.365(10)
C75 C80 1.379(10)
C76 C77 1.414(12)
C77 C78 1.349(13)
C78 C79 1.407(13)
C79 C80 1.370(13)
O100 C100 1.251(8)
O101 C100 1.256(8)
C100 C101 1.517(8)
C101 C10A 1.539(9)
C101 C102 1.536(9)
C102 C103 1.601(9)
C103 C104 1.494(9)
C10A C10B 1.573(9)
C10B C104 1.564(9)
C104 C105 1.477(11)
C105 O102 1.260(10)
C105 O103 1.300(9)
O110 C110 1.241(8)
O111 C110 1.251(7)
C110 C111 1.534(9)
C111 C112 1.514(9)
C111 C11A 1.536(9)
C112 C113 1.549(9)
C113 C114 1.514(9)
C11A C11B 1.535(10)
C11B C114 1.501(10)
C114 C115 1.519(11)
C115 O112 1.214(10)
C115 O113 1.306(10)
O555 O55Z 0.78(4)
N575 O575 1.263(9)
N575 O577 1.271(8)
N575 O576 1.272(8)
